data_7151954
loop_
_publ_author_name
'Yang, Yan-Fang'
'Shu, Xing-Zhong'
'Wei, Hai-Long'
'Luo, Jian-Yi'
'Ali, Shaukat'
'Liu, Xue-Yuan'
'Liang, Yong-Min'

_publ_section_title
;
 FeCl(3)-Mediated synthesis of polysubstituted tetrahydroquinolines via
 domino Mannich/Friedel-Crafts reactions of aldehydes and amines.
;
_journal_issue 14
_journal_name_full 'Organic &amp; biomolecular chemistry'
_journal_page_first 5028
_journal_page_last 5033
_journal_paper_doi 10.1039/c1ob05646h
_journal_volume 9
_journal_year 2011
_chemical_formula_sum 'C30 H28 Cl2 N2'
_chemical_formula_weight 487.44
_chemical_name_systematic
;
?
;
_space_group_IT_number 14
_symmetry_cell_setting monoclinic
_symmetry_space_group_name_Hall '-P 2yn'
_symmetry_space_group_name_H-M 'P 1 21/n 1'
_atom_sites_solution_hydrogens geom
_atom_sites_solution_primary direct
_atom_sites_solution_secondary difmap
_audit_creation_method SHELXL-97
_cell_angle_alpha 90.00
_cell_angle_beta 105.1730(10)
_cell_angle_gamma 90.00
_cell_formula_units_Z 4
_cell_length_a 9.4142(9)
_cell_length_b 16.6090(17)
_cell_length_c 16.8295(17)
_cell_measurement_reflns_used 3405
_cell_measurement_temperature 296(2)
_cell_measurement_theta_max 24.43
_cell_measurement_theta_min 2.45
_cell_volume 2539.7(4)
_computing_cell_refinement 'Bruker SAINT'
_computing_data_collection 'Bruker APEX2'
_computing_data_reduction 'Bruker SAINT'
_computing_molecular_graphics 'Bruker SHELXTL'
_computing_publication_material 'Bruker SHELXTL'
_computing_structure_refinement 'SHELXL-97 (Sheldrick, 2008)'
_computing_structure_solution 'SHELXS-97 (Sheldrick, 2008)'
_diffrn_ambient_temperature 296(2)
_diffrn_measured_fraction_theta_full 0.991
_diffrn_measured_fraction_theta_max 0.991
_diffrn_measurement_device_type 'Bruker APEX-II CCD'
_diffrn_measurement_method '\f and \w scans'
_diffrn_radiation_monochromator graphite
_diffrn_radiation_source 'fine-focus sealed tube'
_diffrn_radiation_type MoK\a
_diffrn_radiation_wavelength 0.71073
_diffrn_reflns_av_R_equivalents 0.0274
_diffrn_reflns_av_sigmaI/netI 0.0316
_diffrn_reflns_limit_h_max 11
_diffrn_reflns_limit_h_min -11
_diffrn_reflns_limit_k_max 19
_diffrn_reflns_limit_k_min -20
_diffrn_reflns_limit_l_max 19
_diffrn_reflns_limit_l_min -20
_diffrn_reflns_number 12994
_diffrn_reflns_theta_full 25.50
_diffrn_reflns_theta_max 25.50
_diffrn_reflns_theta_min 2.26
_exptl_absorpt_coefficient_mu 0.277
_exptl_absorpt_correction_T_max 0.9265
_exptl_absorpt_correction_T_min 0.9093
_exptl_absorpt_correction_type multi-scan
_exptl_absorpt_process_details SADABS
_exptl_crystal_colour colorless
_exptl_crystal_density_diffrn 1.275
_exptl_crystal_density_method 'not measured'
_exptl_crystal_description block
_exptl_crystal_F_000 1024
_exptl_crystal_size_max 0.35
_exptl_crystal_size_mid 0.33
_exptl_crystal_size_min 0.28
_refine_diff_density_max 0.199
_refine_diff_density_min -0.263
_refine_diff_density_rms 0.037
_refine_ls_extinction_method none
_refine_ls_goodness_of_fit_ref 1.035
_refine_ls_hydrogen_treatment mixed
_refine_ls_matrix_type full
_refine_ls_number_parameters 313
_refine_ls_number_reflns 4692
_refine_ls_number_restraints 0
_refine_ls_restrained_S_all 1.035
_refine_ls_R_factor_all 0.0603
_refine_ls_R_factor_gt 0.0400
_refine_ls_shift/su_max 0.003
_refine_ls_shift/su_mean 0.000
_refine_ls_structure_factor_coef Fsqd
_refine_ls_weighting_details 'calc w=1/[\s^2^(Fo^2^)+(0.0458P)^2^+0.5208P] where P=(Fo^2^+2Fc^2^)/3'
_refine_ls_weighting_scheme calc
_refine_ls_wR_factor_gt 0.0957
_refine_ls_wR_factor_ref 0.1067
_reflns_number_gt 3442
_reflns_number_total 4692
_reflns_threshold_expression >2sigma(I)
_cod_data_source_file c1ob05646h.txt
_cod_data_source_block p21n
_cod_depositor_comments
;
The following automatic conversions were performed:

'_symmetry_cell_setting' value 'Monoclinic' changed to 'monoclinic'
according to /home/saulius/struct/CIF-dictionaries/cif_core.dic
dictionary named 'cif_core.dic' version 2.4.1 from 2010-06-29.

Automatic conversion script
Id: cif_fix_values 1715 2011-07-08 13:25:40Z adriana 
;
_cod_original_sg_symbol_H-M P2(1)/n
_cod_database_code 7151954

loop_
_symmetry_equiv_pos_as_xyz
'x, y, z'
'-x+1/2, y+1/2, -z+1/2'
'-x, -y, -z'
'x-1/2, -y-1/2, z-1/2'

loop_
_atom_site_label
_atom_site_type_symbol
_atom_site_fract_x
_atom_site_fract_y
_atom_site_fract_z
_atom_site_U_iso_or_equiv
_atom_site_adp_type
_atom_site_occupancy
_atom_site_symmetry_multiplicity
_atom_site_calc_flag
_atom_site_refinement_flags
_atom_site_disorder_assembly
_atom_site_disorder_group
C1 C -0.0502(2) 0.15425(11) 0.12786(11) 0.0411(4) Uani 1 1 d . . .
C2 C -0.1716(2) 0.15331(11) 0.16020(12) 0.0452(5) Uani 1 1 d . . .
H2 H -0.2046 0.1050 0.1769 0.054 Uiso 1 1 calc R . .
C3 C -0.2434(2) 0.22499(12) 0.16742(12) 0.0467(5) Uani 1 1 d . . .
C4 C -0.1888(2) 0.29555(12) 0.14085(13) 0.0515(5) Uani 1 1 d . . .
H4 H -0.2354 0.3443 0.1444 0.062 Uiso 1 1 calc R . .
C5 C -0.0681(2) 0.29428(11) 0.10975(12) 0.0492(5) Uani 1 1 d . . .
H5 H -0.0353 0.3426 0.0929 0.059 Uiso 1 1 calc R . .
C6 C 0.0079(2) 0.22352(11) 0.10225(11) 0.0408(4) Uani 1 1 d . . .
C7 C 0.1363(2) 0.22130(11) 0.06391(11) 0.0410(4) Uani 1 1 d . . .
H7 H 0.1889 0.1711 0.0830 0.049 Uiso 1 1 calc R . .
C8 C 0.0834(2) 0.21439(11) -0.03133(12) 0.0438(4) Uani 1 1 d . . .
H8 H 0.0272 0.1641 -0.0430 0.053 Uiso 1 1 calc R . .
C9 C 0.2184(2) 0.20333(11) -0.06539(12) 0.0441(5) Uani 1 1 d . . .
H9 H 0.1839 0.2053 -0.1256 0.053 Uiso 1 1 calc R . .
C10 C 0.3374(2) 0.30823(11) 0.03424(12) 0.0425(4) Uani 1 1 d . . .
C11 C 0.4386(2) 0.37186(11) 0.05651(13) 0.0485(5) Uani 1 1 d . . .
H11 H 0.4947 0.3876 0.0212 0.058 Uiso 1 1 calc R . .
C12 C 0.4548(2) 0.41088(11) 0.13065(13) 0.0495(5) Uani 1 1 d . . .
C13 C 0.3778(2) 0.38911(12) 0.18576(13) 0.0536(5) Uani 1 1 d . . .
H13 H 0.3941 0.4142 0.2367 0.064 Uiso 1 1 calc R . .
C14 C 0.2746(2) 0.32810(12) 0.16278(12) 0.0493(5) Uani 1 1 d . . .
H14 H 0.2196 0.3135 0.1991 0.059 Uiso 1 1 calc R . .
C15 C 0.2497(2) 0.28800(11) 0.08843(11) 0.0419(4) Uani 1 1 d . . .
C16 C 0.2897(2) 0.12006(12) -0.04195(14) 0.0591(6) Uani 1 1 d . . .
H16A H 0.3320 0.1188 0.0171 0.071 Uiso 1 1 calc R . .
H16B H 0.2129 0.0795 -0.0551 0.071 Uiso 1 1 calc R . .
C17 C 0.4073(2) 0.09725(11) -0.08340(13) 0.0467(5) Uani 1 1 d . . .
C18 C 0.5530(3) 0.09223(14) -0.04045(15) 0.0625(6) Uani 1 1 d . . .
H18 H 0.5807 0.1048 0.0153 0.075 Uiso 1 1 calc R . .
C19 C 0.6590(3) 0.06861(16) -0.07930(19) 0.0776(8) Uani 1 1 d . . .
H19 H 0.7568 0.0646 -0.0493 0.093 Uiso 1 1 calc R . .
C20 C 0.6206(3) 0.05116(15) -0.1612(2) 0.0807(8) Uani 1 1 d . . .
H20 H 0.6921 0.0359 -0.1873 0.097 Uiso 1 1 calc R . .
C21 C 0.4773(3) 0.05619(15) -0.20454(16) 0.0806(8) Uani 1 1 d . . .
H21 H 0.4507 0.0446 -0.2606 0.097 Uiso 1 1 calc R . .
C22 C 0.3712(3) 0.07841(14) -0.16593(14) 0.0651(6) Uani 1 1 d . . .
H22 H 0.2733 0.0807 -0.1962 0.078 Uiso 1 1 calc R . .
C23 C -0.0200(2) 0.28100(12) -0.07411(12) 0.0482(5) Uani 1 1 d . . .
C24 C -0.1583(2) 0.25922(15) -0.12226(13) 0.0612(6) Uani 1 1 d . . .
H24 H -0.1845 0.2051 -0.1269 0.073 Uiso 1 1 calc R . .
C25 C -0.2580(3) 0.3162(2) -0.16346(15) 0.0790(8) Uani 1 1 d . . .
H25 H -0.3493 0.3000 -0.1961 0.095 Uiso 1 1 calc R . .
C26 C -0.2227(3) 0.3961(2) -0.15632(17) 0.0859(9) Uani 1 1 d . . .
H26 H -0.2904 0.4345 -0.1831 0.103 Uiso 1 1 calc R . .
C27 C -0.0870(3) 0.41950(16) -0.10952(17) 0.0814(8) Uani 1 1 d . . .
H27 H -0.0624 0.4738 -0.1049 0.098 Uiso 1 1 calc R . .
C28 C 0.0141(3) 0.36250(13) -0.06886(14) 0.0656(6) Uani 1 1 d . . .
H28 H 0.1061 0.3792 -0.0376 0.079 Uiso 1 1 calc R . .
C29 C -0.4370(3) 0.15729(15) 0.21763(15) 0.0711(7) Uani 1 1 d . . .
H29A H -0.4661 0.1252 0.1686 0.107 Uiso 1 1 calc R . .
H29B H -0.5225 0.1726 0.2349 0.107 Uiso 1 1 calc R . .
H29C H -0.3719 0.1267 0.2604 0.107 Uiso 1 1 calc R . .
C30 C 0.4138(3) 0.29163(14) -0.09368(14) 0.0667(7) Uani 1 1 d . . .
H30A H 0.3965 0.3470 -0.1095 0.100 Uiso 1 1 calc R . .
H30B H 0.3901 0.2583 -0.1420 0.100 Uiso 1 1 calc R . .
H30C H 0.5155 0.2844 -0.0650 0.100 Uiso 1 1 calc R . .
Cl1 Cl 0.02797(6) 0.05979(3) 0.11802(4) 0.06205(18) Uani 1 1 d . . .
Cl2 Cl 0.58041(7) 0.49069(3) 0.15414(4) 0.0702(2) Uani 1 1 d . . .
N1 N 0.32141(18) 0.26906(10) -0.03974(10) 0.0501(4) Uani 1 1 d . . .
N2 N -0.3624(2) 0.22842(13) 0.20098(12) 0.0621(5) Uani 1 1 d . . .
H1N H -0.410(3) 0.2731(15) 0.1933(15) 0.079(8) Uiso 1 1 d . . .

loop_
_atom_site_aniso_label
_atom_site_aniso_U_11
_atom_site_aniso_U_22
_atom_site_aniso_U_33
_atom_site_aniso_U_23
_atom_site_aniso_U_13
_atom_site_aniso_U_12
C1 0.0419(11) 0.0388(10) 0.0423(11) 0.0042(8) 0.0107(9) 0.0058(8)
C2 0.0463(11) 0.0438(11) 0.0475(11) 0.0075(9) 0.0158(9) 0.0002(9)
C3 0.0426(11) 0.0545(12) 0.0447(11) 0.0054(9) 0.0143(9) 0.0039(9)
C4 0.0482(12) 0.0443(11) 0.0651(13) 0.0010(10) 0.0200(10) 0.0084(9)
C5 0.0485(12) 0.0388(10) 0.0646(13) 0.0047(9) 0.0224(10) 0.0016(9)
C6 0.0407(11) 0.0412(10) 0.0419(10) 0.0032(8) 0.0132(9) 0.0031(8)
C7 0.0410(11) 0.0390(10) 0.0450(11) 0.0036(8) 0.0148(9) 0.0041(8)
C8 0.0454(11) 0.0398(10) 0.0477(11) -0.0010(8) 0.0146(9) 0.0007(9)
C9 0.0494(12) 0.0414(10) 0.0437(11) -0.0014(8) 0.0160(9) 0.0032(9)
C10 0.0430(11) 0.0369(10) 0.0488(11) 0.0034(8) 0.0140(9) 0.0042(8)
C11 0.0468(12) 0.0426(11) 0.0584(13) 0.0068(10) 0.0177(10) 0.0010(9)
C12 0.0435(11) 0.0370(10) 0.0639(14) -0.0003(10) 0.0069(10) 0.0008(9)
C13 0.0553(13) 0.0524(13) 0.0517(13) -0.0084(10) 0.0115(10) 0.0024(10)
C14 0.0490(12) 0.0530(12) 0.0491(12) 0.0004(10) 0.0184(10) 0.0028(10)
C15 0.0399(11) 0.0418(10) 0.0454(11) 0.0026(8) 0.0136(9) 0.0047(8)
C16 0.0677(15) 0.0463(12) 0.0715(15) 0.0041(10) 0.0330(12) 0.0080(11)
C17 0.0524(13) 0.0364(10) 0.0541(12) 0.0022(9) 0.0187(10) 0.0068(9)
C18 0.0649(15) 0.0608(14) 0.0588(14) 0.0059(11) 0.0106(12) 0.0051(12)
C19 0.0483(14) 0.0778(18) 0.107(2) 0.0255(16) 0.0203(15) 0.0117(12)
C20 0.087(2) 0.0731(17) 0.101(2) 0.0239(15) 0.0581(18) 0.0310(15)
C21 0.108(2) 0.0779(18) 0.0622(16) -0.0027(13) 0.0339(16) 0.0319(16)
C22 0.0629(15) 0.0674(15) 0.0628(15) -0.0104(12) 0.0123(12) 0.0131(12)
C23 0.0487(12) 0.0570(13) 0.0424(11) 0.0039(9) 0.0178(9) 0.0105(10)
C24 0.0475(13) 0.0800(16) 0.0575(14) 0.0074(12) 0.0162(11) 0.0067(12)
C25 0.0508(15) 0.122(3) 0.0646(16) 0.0144(16) 0.0153(12) 0.0238(16)
C26 0.082(2) 0.110(2) 0.0709(18) 0.0245(17) 0.0279(16) 0.0552(19)
C27 0.104(2) 0.0663(16) 0.0750(18) 0.0121(14) 0.0248(17) 0.0312(16)
C28 0.0736(16) 0.0538(13) 0.0633(15) 0.0076(11) 0.0071(12) 0.0162(12)
C29 0.0633(15) 0.0837(17) 0.0766(17) 0.0136(13) 0.0365(13) -0.0008(13)
C30 0.0872(17) 0.0577(14) 0.0704(15) -0.0034(11) 0.0475(14) -0.0140(12)
Cl1 0.0666(4) 0.0395(3) 0.0878(4) 0.0085(3) 0.0341(3) 0.0103(2)
Cl2 0.0649(4) 0.0474(3) 0.0917(5) -0.0047(3) 0.0085(3) -0.0109(3)
N1 0.0562(10) 0.0482(9) 0.0530(10) -0.0045(8) 0.0268(9) -0.0089(8)
N2 0.0566(12) 0.0628(12) 0.0770(14) 0.0132(10) 0.0356(10) 0.0118(10)

loop_
_atom_type_symbol
_atom_type_description
_atom_type_scat_dispersion_real
_atom_type_scat_dispersion_imag
_atom_type_scat_source
C C 0.0033 0.0016 'International Tables Vol C Tables 4.2.6.8 and 6.1.1.4'
H H 0.0000 0.0000 'International Tables Vol C Tables 4.2.6.8 and 6.1.1.4'
N N 0.0061 0.0033 'International Tables Vol C Tables 4.2.6.8 and 6.1.1.4'
Cl Cl 0.1484 0.1585 'International Tables Vol C Tables 4.2.6.8 and 6.1.1.4'

loop_
_geom_angle_atom_site_label_1
_geom_angle_atom_site_label_2
_geom_angle_atom_site_label_3
_geom_angle
_geom_angle_site_symmetry_1
_geom_angle_site_symmetry_3
_geom_angle_publ_flag
C2 C1 C6 124.16(17) . . ?
C2 C1 Cl1 115.74(14) . . ?
C6 C1 Cl1 120.08(14) . . ?
C1 C2 C3 119.58(17) . . ?
C1 C2 H2 120.2 . . ?
C3 C2 H2 120.2 . . ?
N2 C3 C2 122.41(19) . . ?
N2 C3 C4 120.06(19) . . ?
C2 C3 C4 117.52(17) . . ?
C5 C4 C3 121.32(18) . . ?
C5 C4 H4 119.3 . . ?
C3 C4 H4 119.3 . . ?
C4 C5 C6 122.85(18) . . ?
C4 C5 H5 118.6 . . ?
C6 C5 H5 118.6 . . ?
C1 C6 C5 114.56(16) . . ?
C1 C6 C7 122.35(16) . . ?
C5 C6 C7 122.96(16) . . ?
C6 C7 C15 116.73(15) . . ?
C6 C7 C8 111.46(15) . . ?
C15 C7 C8 110.31(14) . . ?
C6 C7 H7 105.8 . . ?
C15 C7 H7 105.8 . . ?
C8 C7 H7 105.8 . . ?
C23 C8 C9 113.53(15) . . ?
C23 C8 C7 115.25(15) . . ?
C9 C8 C7 108.70(15) . . ?
C23 C8 H8 106.2 . . ?
C9 C8 H8 106.2 . . ?
C7 C8 H8 106.2 . . ?
N1 C9 C8 110.70(15) . . ?
N1 C9 C16 112.77(17) . . ?
C8 C9 C16 111.02(15) . . ?
N1 C9 H9 107.4 . . ?
C8 C9 H9 107.4 . . ?
C16 C9 H9 107.4 . . ?
N1 C10 C11 120.11(17) . . ?
N1 C10 C15 121.60(17) . . ?
C11 C10 C15 118.25(17) . . ?
C12 C11 C10 120.07(18) . . ?
C12 C11 H11 120.0 . . ?
C10 C11 H11 120.0 . . ?
C13 C12 C11 122.50(19) . . ?
C13 C12 Cl2 119.58(16) . . ?
C11 C12 Cl2 117.92(16) . . ?
C12 C13 C14 117.46(19) . . ?
C12 C13 H13 121.3 . . ?
C14 C13 H13 121.3 . . ?
C15 C14 C13 123.01(18) . . ?
C15 C14 H14 118.5 . . ?
C13 C14 H14 118.5 . . ?
C14 C15 C10 118.53(17) . . ?
C14 C15 C7 122.54(16) . . ?
C10 C15 C7 118.89(16) . . ?
C17 C16 C9 115.53(17) . . ?
C17 C16 H16A 108.4 . . ?
C9 C16 H16A 108.4 . . ?
C17 C16 H16B 108.4 . . ?
C9 C16 H16B 108.4 . . ?
H16A C16 H16B 107.5 . . ?
C18 C17 C22 117.7(2) . . ?
C18 C17 C16 121.7(2) . . ?
C22 C17 C16 120.5(2) . . ?
C17 C18 C19 120.8(2) . . ?
C17 C18 H18 119.6 . . ?
C19 C18 H18 119.6 . . ?
C20 C19 C18 120.4(2) . . ?
C20 C19 H19 119.8 . . ?
C18 C19 H19 119.8 . . ?
C21 C20 C19 119.6(2) . . ?
C21 C20 H20 120.2 . . ?
C19 C20 H20 120.2 . . ?
C20 C21 C22 120.3(2) . . ?
C20 C21 H21 119.9 . . ?
C22 C21 H21 119.9 . . ?
C21 C22 C17 121.3(2) . . ?
C21 C22 H22 119.4 . . ?
C17 C22 H22 119.4 . . ?
C24 C23 C28 117.2(2) . . ?
C24 C23 C8 118.14(19) . . ?
C28 C23 C8 124.68(19) . . ?
C25 C24 C23 121.5(2) . . ?
C25 C24 H24 119.2 . . ?
C23 C24 H24 119.2 . . ?
C26 C25 C24 120.2(3) . . ?
C26 C25 H25 119.9 . . ?
C24 C25 H25 119.9 . . ?
C25 C26 C27 119.7(2) . . ?
C25 C26 H26 120.2 . . ?
C27 C26 H26 120.2 . . ?
C26 C27 C28 120.4(3) . . ?
C26 C27 H27 119.8 . . ?
C28 C27 H27 119.8 . . ?
C27 C28 C23 121.0(2) . . ?
C27 C28 H28 119.5 . . ?
C23 C28 H28 119.5 . . ?
N2 C29 H29A 109.5 . . ?
N2 C29 H29B 109.5 . . ?
H29A C29 H29B 109.5 . . ?
N2 C29 H29C 109.5 . . ?
H29A C29 H29C 109.5 . . ?
H29B C29 H29C 109.5 . . ?
N1 C30 H30A 109.5 . . ?
N1 C30 H30B 109.5 . . ?
H30A C30 H30B 109.5 . . ?
N1 C30 H30C 109.5 . . ?
H30A C30 H30C 109.5 . . ?
H30B C30 H30C 109.5 . . ?
C10 N1 C9 122.09(15) . . ?
C10 N1 C30 119.90(17) . . ?
C9 N1 C30 117.98(16) . . ?
C3 N2 C29 122.3(2) . . ?
C3 N2 H1N 114.9(17) . . ?
C29 N2 H1N 118.4(17) . . ?

loop_
_geom_bond_atom_site_label_1
_geom_bond_atom_site_label_2
_geom_bond_distance
_geom_bond_site_symmetry_2
_geom_bond_publ_flag
C1 C2 1.389(3) . ?
C1 C6 1.390(2) . ?
C1 Cl1 1.7588(18) . ?
C2 C3 1.390(3) . ?
C2 H2 0.9300 . ?
C3 N2 1.382(2) . ?
C3 C4 1.399(3) . ?
C4 C5 1.370(3) . ?
C4 H4 0.9300 . ?
C5 C6 1.399(2) . ?
C5 H5 0.9300 . ?
C6 C7 1.512(2) . ?
C7 C15 1.519(3) . ?
C7 C8 1.553(3) . ?
C7 H7 0.9800 . ?
C8 C23 1.524(3) . ?
C8 C9 1.536(3) . ?
C8 H8 0.9800 . ?
C9 N1 1.449(2) . ?
C9 C16 1.543(3) . ?
C9 H9 0.9800 . ?
C10 N1 1.378(2) . ?
C10 C11 1.407(3) . ?
C10 C15 1.421(2) . ?
C11 C12 1.379(3) . ?
C11 H11 0.9300 . ?
C12 C13 1.366(3) . ?
C12 Cl2 1.751(2) . ?
C13 C14 1.387(3) . ?
C13 H13 0.9300 . ?
C14 C15 1.382(3) . ?
C14 H14 0.9300 . ?
C16 C17 1.504(3) . ?
C16 H16A 0.9700 . ?
C16 H16B 0.9700 . ?
C17 C18 1.376(3) . ?
C17 C22 1.377(3) . ?
C18 C19 1.385(3) . ?
C18 H18 0.9300 . ?
C19 C20 1.361(4) . ?
C19 H19 0.9300 . ?
C20 C21 1.358(4) . ?
C20 H20 0.9300 . ?
C21 C22 1.377(3) . ?
C21 H21 0.9300 . ?
C22 H22 0.9300 . ?
C23 C24 1.389(3) . ?
C23 C28 1.389(3) . ?
C24 C25 1.385(3) . ?
C24 H24 0.9300 . ?
C25 C26 1.366(4) . ?
C25 H25 0.9300 . ?
C26 C27 1.370(4) . ?
C26 H26 0.9300 . ?
C27 C28 1.389(3) . ?
C27 H27 0.9300 . ?
C28 H28 0.9300 . ?
C29 N2 1.439(3) . ?
C29 H29A 0.9600 . ?
C29 H29B 0.9600 . ?
C29 H29C 0.9600 . ?
C30 N1 1.461(2) . ?
C30 H30A 0.9600 . ?
C30 H30B 0.9600 . ?
C30 H30C 0.9600 . ?
N2 H1N 0.86(2) . ?

loop_
_geom_torsion_atom_site_label_1
_geom_torsion_atom_site_label_2
_geom_torsion_atom_site_label_3
_geom_torsion_atom_site_label_4
_geom_torsion
_geom_torsion_site_symmetry_1
_geom_torsion_site_symmetry_2
_geom_torsion_site_symmetry_3
_geom_torsion_site_symmetry_4
_geom_torsion_publ_flag
C6 C1 C2 C3 0.8(3) . . . . ?
Cl1 C1 C2 C3 -177.74(15) . . . . ?
C1 C2 C3 N2 -178.32(19) . . . . ?
C1 C2 C3 C4 0.3(3) . . . . ?
N2 C3 C4 C5 177.91(19) . . . . ?
C2 C3 C4 C5 -0.7(3) . . . . ?
C3 C4 C5 C6 0.1(3) . . . . ?
C2 C1 C6 C5 -1.3(3) . . . . ?
Cl1 C1 C6 C5 177.14(14) . . . . ?
C2 C1 C6 C7 -177.25(17) . . . . ?
Cl1 C1 C6 C7 1.2(2) . . . . ?
C4 C5 C6 C1 0.9(3) . . . . ?
C4 C5 C6 C7 176.75(18) . . . . ?
C1 C6 C7 C15 -140.76(18) . . . . ?
C5 C6 C7 C15 43.7(3) . . . . ?
C1 C6 C7 C8 91.3(2) . . . . ?
C5 C6 C7 C8 -84.3(2) . . . . ?
C6 C7 C8 C23 57.3(2) . . . . ?
C15 C7 C8 C23 -74.1(2) . . . . ?
C6 C7 C8 C9 -174.02(14) . . . . ?
C15 C7 C8 C9 54.62(19) . . . . ?
C23 C8 C9 N1 72.9(2) . . . . ?
C7 C8 C9 N1 -56.79(19) . . . . ?
C23 C8 C9 C16 -161.06(18) . . . . ?
C7 C8 C9 C16 69.3(2) . . . . ?
N1 C10 C11 C12 -179.82(18) . . . . ?
C15 C10 C11 C12 2.4(3) . . . . ?
C10 C11 C12 C13 1.5(3) . . . . ?
C10 C11 C12 Cl2 -178.98(14) . . . . ?
C11 C12 C13 C14 -3.5(3) . . . . ?
Cl2 C12 C13 C14 177.02(15) . . . . ?
C12 C13 C14 C15 1.6(3) . . . . ?
C13 C14 C15 C10 2.3(3) . . . . ?
C13 C14 C15 C7 -179.96(18) . . . . ?
N1 C10 C15 C14 178.08(18) . . . . ?
C11 C10 C15 C14 -4.2(3) . . . . ?
N1 C10 C15 C7 0.2(3) . . . . ?
C11 C10 C15 C7 177.97(16) . . . . ?
C6 C7 C15 C14 26.3(3) . . . . ?
C8 C7 C15 C14 154.85(17) . . . . ?
C6 C7 C15 C10 -155.92(16) . . . . ?
C8 C7 C15 C10 -27.4(2) . . . . ?
N1 C9 C16 C17 -64.7(2) . . . . ?
C8 C9 C16 C17 170.42(18) . . . . ?
C9 C16 C17 C18 110.5(2) . . . . ?
C9 C16 C17 C22 -71.3(3) . . . . ?
C22 C17 C18 C19 -0.3(3) . . . . ?
C16 C17 C18 C19 177.9(2) . . . . ?
C17 C18 C19 C20 1.0(4) . . . . ?
C18 C19 C20 C21 -0.7(4) . . . . ?
C19 C20 C21 C22 -0.3(4) . . . . ?
C20 C21 C22 C17 1.1(4) . . . . ?
C18 C17 C22 C21 -0.7(3) . . . . ?
C16 C17 C22 C21 -179.0(2) . . . . ?
C9 C8 C23 C24 112.1(2) . . . . ?
C7 C8 C23 C24 -121.65(19) . . . . ?
C9 C8 C23 C28 -67.6(3) . . . . ?
C7 C8 C23 C28 58.7(3) . . . . ?
C28 C23 C24 C25 0.1(3) . . . . ?
C8 C23 C24 C25 -179.59(19) . . . . ?
C23 C24 C25 C26 -1.1(4) . . . . ?
C24 C25 C26 C27 1.3(4) . . . . ?
C25 C26 C27 C28 -0.5(4) . . . . ?
C26 C27 C28 C23 -0.5(4) . . . . ?
C24 C23 C28 C27 0.7(3) . . . . ?
C8 C23 C28 C27 -179.7(2) . . . . ?
C11 C10 N1 C9 -179.88(17) . . . . ?
C15 C10 N1 C9 -2.2(3) . . . . ?
C11 C10 N1 C30 2.3(3) . . . . ?
C15 C10 N1 C30 -179.95(18) . . . . ?
C8 C9 N1 C10 31.4(2) . . . . ?
C16 C9 N1 C10 -93.6(2) . . . . ?
C8 C9 N1 C30 -150.74(18) . . . . ?
C16 C9 N1 C30 84.2(2) . . . . ?
C2 C3 N2 C29 -11.1(3) . . . . ?
C4 C3 N2 C29 170.3(2) . . . . ?
